data_4023339
loop_
_publ_author_name
'Lodovico Lunazzi'
'Michele Mancinelli'
'Andrea Mazzanti'

_publ_contact_author
;
Dr. Andrea Mazzanti
University of Bologna
Department of Organic Chemistry A.Mangini
Viale Risorgimento 4
40136 Bologna
Italy
;
_publ_contact_author_email mazzand@ms.fci.unibo.it
_publ_contact_author_fax '[039]051 209 3654'
_publ_contact_author_phone '[039]051 209 3633'
_publ_section_title
;
 Arylbiphenylene Atropisomers: Structure, Conformation,
 Stereodynamics, and Absolute Configuration
;
_journal_name_full 'Journal of Organic Chemistry'
_journal_page_first 2198
_journal_page_last 2205
_journal_paper_doi 10.1021/jo702502n
_journal_volume 73
_journal_year 2008
_chemical_formula_sum 'C32 H32'
_chemical_formula_weight 416.58
_chemical_name_common 'compound 4'
_chemical_name_systematic
; 
 1,8-bis(2-tert-butylphenyl)biphenylene  
;
_space_group_IT_number 14
_symmetry_cell_setting monoclinic
_symmetry_space_group_name_Hall '-P 2yn'
_symmetry_space_group_name_H-M 'P 1 21/n 1'
_atom_sites_solution_hydrogens geom
_atom_sites_solution_primary direct
_atom_sites_solution_secondary difmap
_audit_creation_date 29/05/2007
_audit_creation_method SHELXL-97
_audit_update_record 10/11/2007
_cell_angle_alpha 90.00
_cell_angle_beta 95.982(7)
_cell_angle_gamma 90.00
_cell_formula_units_Z 4
_cell_length_a 10.132(6)
_cell_length_b 11.507(6)
_cell_length_c 21.320(12)
_cell_measurement_temperature 273(2)
_cell_volume 2472(2)
_computing_cell_refinement 'Bruker APEX v1.0.27'
_computing_data_collection 'Bruker APEX v1.0.27'
_computing_data_reduction 'Bruker APEX v1.0.27'
_computing_structure_refinement 'SHELXL-97 (Sheldrick, 1997)'
_computing_structure_solution 'SHELXS-97 (Sheldrick, 1990)'
_diffrn_ambient_temperature 273(2)
_diffrn_measured_fraction_theta_full 0.985
_diffrn_measured_fraction_theta_max 0.985
_diffrn_measurement_device_type 'Bruker APEX2'
_diffrn_measurement_method 'phi and omega scans'
_diffrn_radiation_monochromator graphite
_diffrn_radiation_source 'fine-focus sealed tube'
_diffrn_radiation_type MoK\a
_diffrn_radiation_wavelength 0.71073
_diffrn_reflns_av_R_equivalents 0.0303
_diffrn_reflns_av_sigmaI/netI 0.0258
_diffrn_reflns_limit_h_max 13
_diffrn_reflns_limit_h_min -13
_diffrn_reflns_limit_k_max 15
_diffrn_reflns_limit_k_min -15
_diffrn_reflns_limit_l_max 27
_diffrn_reflns_limit_l_min -27
_diffrn_reflns_number 27469
_diffrn_reflns_theta_full 27.77
_diffrn_reflns_theta_max 27.77
_diffrn_reflns_theta_min 1.92
_exptl_absorpt_coefficient_mu 0.063
_exptl_absorpt_correction_T_max 0.9938
_exptl_absorpt_correction_T_min 0.9814
_exptl_absorpt_correction_type empirical
_exptl_crystal_colour colourless
_exptl_crystal_density_diffrn 1.119
_exptl_crystal_density_method 'not measured'
_exptl_crystal_description plates
_exptl_crystal_F_000 896
_exptl_crystal_size_max 0.30
_exptl_crystal_size_mid 0.30
_exptl_crystal_size_min 0.10
_refine_diff_density_max 0.149
_refine_diff_density_min -0.166
_refine_diff_density_rms 0.029
_refine_ls_extinction_method none
_refine_ls_goodness_of_fit_ref 1.028
_refine_ls_hydrogen_treatment constr
_refine_ls_matrix_type full
_refine_ls_number_parameters 335
_refine_ls_number_reflns 5731
_refine_ls_number_restraints 6
_refine_ls_restrained_S_all 1.029
_refine_ls_R_factor_all 0.0830
_refine_ls_R_factor_gt 0.0518
_refine_ls_shift/su_max 0.000
_refine_ls_shift/su_mean 0.000
_refine_ls_structure_factor_coef Fsqd
_refine_ls_weighting_details 'calc w=1/[\s^2^(Fo^2^)+(0.0618P)^2^+0.4145P] where P=(Fo^2^+2Fc^2^)/3'
_refine_ls_weighting_scheme calc
_refine_ls_wR_factor_gt 0.1278
_refine_ls_wR_factor_ref 0.1464
_reflns_number_gt 3781
_reflns_number_total 5731
_reflns_threshold_expression >2sigma(I)
_cod_data_source_file jo702502n-File004.cif
_cod_data_source_block bifetbu
_cod_original_sg_symbol_H-M 'P 21/n'
_cod_database_code 4023339

loop_
_symmetry_equiv_pos_as_xyz
'x, y, z'
'-x+1/2, y+1/2, -z+1/2'
'-x, -y, -z'
'x-1/2, -y-1/2, z-1/2'

loop_
_atom_site_label
_atom_site_type_symbol
_atom_site_fract_x
_atom_site_fract_y
_atom_site_fract_z
_atom_site_U_iso_or_equiv
_atom_site_adp_type
_atom_site_occupancy
_atom_site_symmetry_multiplicity
_atom_site_calc_flag
_atom_site_refinement_flags
_atom_site_disorder_assembly
_atom_site_disorder_group
C1 C 0.71412(13) 0.67241(13) 0.23201(7) 0.0471(3) Uani 1 1 d . . .
C2 C 0.80026(15) 0.71012(14) 0.18772(7) 0.0552(4) Uani 1 1 d . . .
H2 H 0.7652 0.7540 0.1533 0.066 Uiso 1 1 calc R . .
C3 C 0.93370(15) 0.68422(15) 0.19363(8) 0.0608(4) Uani 1 1 d . . .
H3 H 0.9856 0.7118 0.1633 0.073 Uiso 1 1 calc R . .
C4 C 0.99415(15) 0.61744(14) 0.24398(8) 0.0593(4) Uani 1 1 d . . .
H4 H 1.0836 0.5976 0.2471 0.071 Uiso 1 1 calc R . .
C5 C 0.95651(16) 0.45339(15) 0.39655(8) 0.0636(4) Uani 1 1 d . . .
H5 H 1.0445 0.4296 0.3985 0.076 Uiso 1 1 calc R . .
C6 C 0.87372(18) 0.42409(16) 0.44342(8) 0.0677(5) Uani 1 1 d . . .
H6 H 0.9075 0.3770 0.4768 0.081 Uiso 1 1 calc R . .
C7 C 0.74488(17) 0.46263(14) 0.44157(7) 0.0603(4) Uani 1 1 d . . .
H7 H 0.6953 0.4415 0.4741 0.072 Uiso 1 1 calc R . .
C8 C 0.68417(14) 0.53345(13) 0.39202(7) 0.0494(3) Uani 1 1 d . . .
C9 C 0.76316(14) 0.55439(13) 0.34477(7) 0.0485(3) Uani 1 1 d . . .
C10 C 0.77726(13) 0.61502(13) 0.28297(6) 0.0472(3) Uani 1 1 d . . .
C11 C 0.91332(14) 0.58381(13) 0.28775(7) 0.0507(4) Uani 1 1 d . . .
C12 C 0.89815(14) 0.51914(14) 0.34825(7) 0.0525(4) Uani 1 1 d . . .
C13 C 0.56860(13) 0.69852(13) 0.22528(7) 0.0466(3) Uani 1 1 d . . .
C14 C 0.47076(14) 0.63684(13) 0.18634(7) 0.0523(4) Uani 1 1 d . . .
C15 C 0.34065(16) 0.67596(16) 0.18713(9) 0.0667(5) Uani 1 1 d . . .
H15 H 0.2740 0.6390 0.1612 0.080 Uiso 1 1 calc R . .
C16 C 0.30572(17) 0.76647(17) 0.22427(10) 0.0731(5) Uani 1 1 d . . .
H16 H 0.2173 0.7888 0.2232 0.088 Uiso 1 1 calc R . .
C17 C 0.40077(17) 0.82330(16) 0.26254(9) 0.0687(5) Uani 1 1 d . . .
H17 H 0.3781 0.8838 0.2883 0.082 Uiso 1 1 calc R . .
C18 C 0.53140(16) 0.78935(14) 0.26236(8) 0.0580(4) Uani 1 1 d . . .
H18 H 0.5966 0.8287 0.2880 0.070 Uiso 1 1 calc R . .
C19 C 0.54513(14) 0.57744(13) 0.39171(6) 0.0479(3) Uani 1 1 d . A .
C20 C 0.50627(15) 0.67410(14) 0.42588(7) 0.0533(4) Uani 1 1 d . . .
C21 C 0.37008(17) 0.69856(16) 0.42038(8) 0.0642(4) Uani 1 1 d . A .
H21 H 0.3414 0.7616 0.4427 0.077 Uiso 1 1 calc R . .
C22 C 0.27639(17) 0.63487(17) 0.38398(9) 0.0673(5) Uani 1 1 d . . .
H22 H 0.1870 0.6545 0.3822 0.081 Uiso 1 1 calc R A .
C23 C 0.31571(17) 0.54265(16) 0.35046(9) 0.0688(5) Uani 1 1 d . A .
H23 H 0.2537 0.4990 0.3253 0.083 Uiso 1 1 calc R . .
C24 C 0.44878(16) 0.51489(14) 0.35436(7) 0.0590(4) Uani 1 1 d . . .
H24 H 0.4752 0.4521 0.3312 0.071 Uiso 1 1 calc R A .
C25 C 0.49956(17) 0.53185(15) 0.14465(8) 0.0641(4) Uani 1 1 d . . .
C26 C 0.5658(2) 0.5729(2) 0.08700(10) 0.1014(7) Uani 1 1 d . . .
H26A H 0.6514 0.6050 0.1006 0.152 Uiso 1 1 calc R . .
H26B H 0.5115 0.6312 0.0648 0.152 Uiso 1 1 calc R . .
H26C H 0.5758 0.5081 0.0595 0.152 Uiso 1 1 calc R . .
C27 C 0.5884(3) 0.44221(19) 0.18063(11) 0.1069(8) Uani 1 1 d . . .
H27A H 0.5517 0.4216 0.2188 0.160 Uiso 1 1 calc R . .
H27B H 0.6755 0.4743 0.1907 0.160 Uiso 1 1 calc R . .
H27C H 0.5941 0.3741 0.1550 0.160 Uiso 1 1 calc R . .
C28 C 0.3719(2) 0.4695(2) 0.11767(14) 0.1158(9) Uani 1 1 d . . .
H28A H 0.3941 0.4066 0.0911 0.174 Uiso 1 1 calc R . .
H28B H 0.3151 0.5234 0.0934 0.174 Uiso 1 1 calc R . .
H28C H 0.3269 0.4394 0.1516 0.174 Uiso 1 1 calc R . .
C30 C 0.7460(7) 0.7460(8) 0.4647(6) 0.142(5) Uani 0.495(9) 1 d PD A 1
H30A H 0.7653 0.7406 0.4217 0.212 Uiso 0.495(9) 1 calc PR A 1
H30B H 0.7694 0.6744 0.4861 0.212 Uiso 0.495(9) 1 calc PR A 1
H30C H 0.7963 0.8085 0.4852 0.212 Uiso 0.495(9) 1 calc PR A 1
C31 C 0.5566(9) 0.7647(9) 0.5317(2) 0.112(4) Uani 0.495(9) 1 d PD A 1
H31A H 0.5903 0.8313 0.5553 0.167 Uiso 0.495(9) 1 calc PR A 1
H31B H 0.5891 0.6951 0.5528 0.167 Uiso 0.495(9) 1 calc PR A 1
H31C H 0.4614 0.7653 0.5283 0.167 Uiso 0.495(9) 1 calc PR A 1
C32 C 0.5708(8) 0.8859(5) 0.4376(3) 0.103(2) Uani 0.495(9) 1 d PD A 1
H32A H 0.5952 0.8871 0.3953 0.154 Uiso 0.495(9) 1 calc PR A 1
H32B H 0.6197 0.9446 0.4622 0.154 Uiso 0.495(9) 1 calc PR A 1
H32C H 0.4775 0.9009 0.4370 0.154 Uiso 0.495(9) 1 calc PR A 1
C29 C 0.6023(14) 0.7686(12) 0.4664(6) 0.063(3) Uani 0.495(9) 1 d PD A 1
C31A C 0.6405(10) 0.6823(7) 0.5323(2) 0.121(3) Uani 0.505(9) 1 d P A 2
H31D H 0.6948 0.6162 0.5252 0.181 Uiso 0.505(9) 1 calc PR A 2
H31E H 0.5640 0.6574 0.5517 0.181 Uiso 0.505(9) 1 calc PR A 2
H31F H 0.6907 0.7363 0.5596 0.181 Uiso 0.505(9) 1 calc PR A 2
C32A C 0.5386(12) 0.8594(9) 0.4874(7) 0.225(9) Uani 0.505(9) 1 d P A 2
H32D H 0.4473 0.8498 0.4945 0.337 Uiso 0.505(9) 1 calc PR A 2
H32E H 0.5449 0.9142 0.4538 0.337 Uiso 0.505(9) 1 calc PR A 2
H32F H 0.5881 0.8877 0.5252 0.337 Uiso 0.505(9) 1 calc PR A 2
C30A C 0.7273(12) 0.7730(11) 0.4444(6) 0.187(7) Uani 0.505(9) 1 d P A 2
H30D H 0.7703 0.8331 0.4702 0.281 Uiso 0.505(9) 1 calc PR A 2
H30E H 0.7109 0.8000 0.4017 0.281 Uiso 0.505(9) 1 calc PR A 2
H30F H 0.7833 0.7056 0.4457 0.281 Uiso 0.505(9) 1 calc PR A 2
C29A C 0.5959(15) 0.7416(13) 0.4690(7) 0.065(3) Uani 0.505(9) 1 d P A 2

loop_
_atom_site_aniso_label
_atom_site_aniso_U_11
_atom_site_aniso_U_22
_atom_site_aniso_U_33
_atom_site_aniso_U_23
_atom_site_aniso_U_13
_atom_site_aniso_U_12
C1 0.0421(8) 0.0520(8) 0.0464(8) 0.0042(6) 0.0002(6) -0.0012(6)
C2 0.0499(9) 0.0645(10) 0.0505(9) 0.0123(7) 0.0020(7) -0.0030(7)
C3 0.0515(9) 0.0738(11) 0.0583(9) 0.0099(8) 0.0117(7) -0.0057(8)
C4 0.0394(8) 0.0712(10) 0.0675(10) 0.0044(8) 0.0057(7) 0.0007(7)
C5 0.0515(9) 0.0717(11) 0.0643(10) 0.0113(8) -0.0101(8) 0.0054(8)
C6 0.0709(11) 0.0708(11) 0.0568(10) 0.0171(8) -0.0144(8) 0.0008(9)
C7 0.0663(10) 0.0679(10) 0.0454(8) 0.0098(7) -0.0011(7) -0.0071(8)
C8 0.0502(8) 0.0530(8) 0.0439(8) 0.0019(6) -0.0008(6) -0.0071(7)
C9 0.0441(8) 0.0548(8) 0.0450(8) 0.0044(6) -0.0033(6) 0.0004(6)
C10 0.0407(7) 0.0540(8) 0.0463(8) 0.0043(6) 0.0014(6) -0.0009(6)
C11 0.0414(8) 0.0573(9) 0.0522(8) 0.0036(7) -0.0004(6) 0.0004(6)
C12 0.0447(8) 0.0602(9) 0.0508(8) 0.0041(7) -0.0037(6) 0.0011(7)
C13 0.0424(8) 0.0515(8) 0.0451(8) 0.0135(6) 0.0003(6) 0.0012(6)
C14 0.0469(8) 0.0570(9) 0.0513(8) 0.0148(7) -0.0034(6) -0.0019(7)
C15 0.0460(9) 0.0728(11) 0.0783(12) 0.0167(9) -0.0078(8) -0.0017(8)
C16 0.0447(9) 0.0720(12) 0.1030(14) 0.0254(11) 0.0093(9) 0.0098(8)
C17 0.0625(11) 0.0608(10) 0.0853(12) 0.0095(9) 0.0197(9) 0.0099(8)
C18 0.0536(9) 0.0593(9) 0.0607(10) 0.0046(8) 0.0044(7) 0.0000(7)
C19 0.0498(8) 0.0531(8) 0.0406(7) 0.0048(6) 0.0044(6) -0.0067(6)
C20 0.0583(9) 0.0584(9) 0.0437(8) -0.0010(7) 0.0083(7) -0.0092(7)
C21 0.0676(11) 0.0682(11) 0.0587(10) -0.0035(8) 0.0160(8) 0.0013(9)
C22 0.0514(9) 0.0780(12) 0.0724(11) 0.0075(10) 0.0058(8) 0.0002(8)
C23 0.0574(10) 0.0710(11) 0.0743(11) -0.0022(9) -0.0112(8) -0.0088(9)
C24 0.0592(10) 0.0569(9) 0.0589(9) -0.0059(7) -0.0031(7) -0.0033(7)
C25 0.0649(10) 0.0672(10) 0.0581(10) -0.0007(8) -0.0043(8) -0.0064(8)
C26 0.1215(19) 0.1139(18) 0.0700(13) -0.0167(13) 0.0155(12) -0.0191(15)
C27 0.154(2) 0.0728(13) 0.0873(15) -0.0133(12) -0.0196(14) 0.0331(14)
C28 0.0929(17) 0.1112(19) 0.141(2) -0.0415(17) 0.0000(15) -0.0318(14)
C30 0.056(3) 0.117(5) 0.243(13) -0.101(7) -0.025(5) 0.002(4)
C31 0.142(6) 0.143(8) 0.049(2) -0.019(3) 0.010(3) -0.065(6)
C32 0.137(5) 0.069(3) 0.099(4) -0.024(3) -0.001(4) -0.037(3)
C29 0.078(4) 0.056(7) 0.055(4) -0.019(3) 0.002(3) -0.032(4)
C31A 0.178(7) 0.113(5) 0.061(3) -0.007(3) -0.035(3) -0.035(5)
C32A 0.234(11) 0.124(7) 0.281(19) -0.134(11) -0.139(13) 0.071(8)
C30A 0.214(12) 0.230(11) 0.128(6) -0.078(6) 0.067(7) -0.191(10)
C29A 0.078(4) 0.047(5) 0.072(4) -0.013(3) 0.017(3) -0.019(4)

loop_
_atom_type_symbol
_atom_type_description
_atom_type_scat_dispersion_real
_atom_type_scat_dispersion_imag
_atom_type_scat_source
C C 0.0033 0.0016 'International Tables Vol C Tables 4.2.6.8 and 6.1.1.4'
H H 0.0000 0.0000 'International Tables Vol C Tables 4.2.6.8 and 6.1.1.4'

loop_
_geom_angle_atom_site_label_1
_geom_angle_atom_site_label_2
_geom_angle_atom_site_label_3
_geom_angle
_geom_angle_site_symmetry_1
_geom_angle_site_symmetry_3
_geom_angle_publ_flag
C10 C1 C2 113.95(13) . . ?
C10 C1 C13 123.10(13) . . ?
C2 C1 C13 122.88(13) . . ?
C3 C2 C1 122.61(14) . . ?
C3 C2 H2 118.7 . . ?
C1 C2 H2 118.7 . . ?
C2 C3 C4 122.20(14) . . ?
C2 C3 H3 118.9 . . ?
C4 C3 H3 118.9 . . ?
C11 C4 C3 115.67(14) . . ?
C11 C4 H4 122.2 . . ?
C3 C4 H4 122.2 . . ?
C12 C5 C6 115.13(15) . . ?
C12 C5 H5 122.4 . . ?
C6 C5 H5 122.4 . . ?
C7 C6 C5 122.36(15) . . ?
C7 C6 H6 118.8 . . ?
C5 C6 H6 118.8 . . ?
C6 C7 C8 122.80(15) . . ?
C6 C7 H7 118.6 . . ?
C8 C7 H7 118.6 . . ?
C9 C8 C7 113.95(14) . . ?
C9 C8 C19 123.95(13) . . ?
C7 C8 C19 122.09(13) . . ?
C8 C9 C12 122.93(13) . . ?
C8 C9 C10 146.84(14) . . ?
C12 C9 C10 89.96(11) . . ?
C1 C10 C11 123.28(13) . . ?
C1 C10 C9 146.57(13) . . ?
C11 C10 C9 90.00(11) . . ?
C4 C11 C10 121.93(14) . . ?
C4 C11 C12 147.98(14) . . ?
C10 C11 C12 90.08(11) . . ?
C5 C12 C9 122.52(15) . . ?
C5 C12 C11 147.58(15) . . ?
C9 C12 C11 89.88(11) . . ?
C18 C13 C14 119.80(14) . . ?
C18 C13 C1 114.85(13) . . ?
C14 C13 C1 125.33(14) . . ?
C15 C14 C13 115.85(15) . . ?
C15 C14 C25 119.64(14) . . ?
C13 C14 C25 124.50(14) . . ?
C16 C15 C14 123.44(17) . . ?
C16 C15 H15 118.3 . . ?
C14 C15 H15 118.3 . . ?
C17 C16 C15 119.96(16) . . ?
C17 C16 H16 120.0 . . ?
C15 C16 H16 120.0 . . ?
C16 C17 C18 118.72(18) . . ?
C16 C17 H17 120.6 . . ?
C18 C17 H17 120.6 . . ?
C17 C18 C13 122.19(16) . . ?
C17 C18 H18 118.9 . . ?
C13 C18 H18 118.9 . . ?
C24 C19 C20 119.11(14) . . ?
C24 C19 C8 115.52(14) . . ?
C20 C19 C8 125.37(13) . . ?
C21 C20 C19 116.19(14) . . ?
C21 C20 C29A 119.4(5) . . ?
C19 C20 C29A 124.2(5) . . ?
C21 C20 C29 115.8(4) . . ?
C19 C20 C29 127.8(5) . . ?
C29A C20 C29 9.6(9) . . ?
C22 C21 C20 123.83(16) . . ?
C22 C21 H21 118.1 . . ?
C20 C21 H21 118.1 . . ?
C23 C22 C21 119.30(17) . . ?
C23 C22 H22 120.3 . . ?
C21 C22 H22 120.3 . . ?
C22 C23 C24 119.10(16) . . ?
C22 C23 H23 120.5 . . ?
C24 C23 H23 120.5 . . ?
C23 C24 C19 122.46(16) . . ?
C23 C24 H24 118.8 . . ?
C19 C24 H24 118.8 . . ?
C27 C25 C26 109.08(19) . . ?
C27 C25 C28 107.60(19) . . ?
C26 C25 C28 105.36(17) . . ?
C27 C25 C14 112.15(14) . . ?
C26 C25 C14 110.15(16) . . ?
C28 C25 C14 112.23(16) . . ?
C25 C26 H26A 109.5 . . ?
C25 C26 H26B 109.5 . . ?
H26A C26 H26B 109.5 . . ?
C25 C26 H26C 109.5 . . ?
H26A C26 H26C 109.5 . . ?
H26B C26 H26C 109.5 . . ?
C25 C27 H27A 109.5 . . ?
C25 C27 H27B 109.5 . . ?
H27A C27 H27B 109.5 . . ?
C25 C27 H27C 109.5 . . ?
H27A C27 H27C 109.5 . . ?
H27B C27 H27C 109.5 . . ?
C25 C28 H28A 109.5 . . ?
C25 C28 H28B 109.5 . . ?
H28A C28 H28B 109.5 . . ?
C25 C28 H28C 109.5 . . ?
H28A C28 H28C 109.5 . . ?
H28B C28 H28C 109.5 . . ?
C30 C29 C32 108.3(10) . . ?
C30 C29 C31 114.4(10) . . ?
C32 C29 C31 109.3(9) . . ?
C30 C29 C20 113.6(10) . . ?
C32 C29 C20 106.9(9) . . ?
C31 C29 C20 104.1(8) . . ?
C29A C31A H31D 109.5 . . ?
C29A C31A H31E 109.5 . . ?
H31D C31A H31E 109.5 . . ?
C29A C31A H31F 109.5 . . ?
H31D C31A H31F 109.5 . . ?
H31E C31A H31F 109.5 . . ?
C29A C32A H32D 109.5 . . ?
C29A C32A H32E 109.5 . . ?
H32D C32A H32E 109.5 . . ?
C29A C32A H32F 109.5 . . ?
H32D C32A H32F 109.5 . . ?
H32E C32A H32F 109.5 . . ?
C29A C30A H30D 109.5 . . ?
C29A C30A H30E 109.5 . . ?
H30D C30A H30E 109.5 . . ?
C29A C30A H30F 109.5 . . ?
H30D C30A H30F 109.5 . . ?
H30E C30A H30F 109.5 . . ?
C20 C29A C30A 114.8(11) . . ?
C20 C29A C31A 115.3(10) . . ?
C30A C29A C31A 102.7(11) . . ?
C20 C29A C32A 113.9(10) . . ?
C30A C29A C32A 104.2(12) . . ?
C31A C29A C32A 104.6(11) . . ?

loop_
_geom_bond_atom_site_label_1
_geom_bond_atom_site_label_2
_geom_bond_distance
_geom_bond_site_symmetry_2
_geom_bond_publ_flag
C1 C10 1.3714(19) . ?
C1 C2 1.419(2) . ?
C1 C13 1.497(2) . ?
C2 C3 1.377(2) . ?
C2 H2 0.9300 . ?
C3 C4 1.408(2) . ?
C3 H3 0.9300 . ?
C4 C11 1.360(2) . ?
C4 H4 0.9300 . ?
C5 C12 1.362(2) . ?
C5 C6 1.411(2) . ?
C5 H5 0.9300 . ?
C6 C7 1.375(2) . ?
C6 H6 0.9300 . ?
C7 C8 1.422(2) . ?
C7 H7 0.9300 . ?
C8 C9 1.372(2) . ?
C8 C19 1.496(2) . ?
C9 C12 1.421(2) . ?
C9 C10 1.511(2) . ?
C10 C11 1.418(2) . ?
C11 C12 1.511(2) . ?
C13 C18 1.386(2) . ?
C13 C14 1.416(2) . ?
C14 C15 1.395(2) . ?
C14 C25 1.546(2) . ?
C15 C16 1.377(3) . ?
C15 H15 0.9300 . ?
C16 C17 1.363(3) . ?
C16 H16 0.9300 . ?
C17 C18 1.380(2) . ?
C17 H17 0.9300 . ?
C18 H18 0.9300 . ?
C19 C24 1.394(2) . ?
C19 C20 1.408(2) . ?
C20 C21 1.401(2) . ?
C20 C29A 1.449(19) . ?
C20 C29 1.643(17) . ?
C21 C22 1.374(2) . ?
C21 H21 0.9300 . ?
C22 C23 1.362(3) . ?
C22 H22 0.9300 . ?
C23 C24 1.380(2) . ?
C23 H23 0.9300 . ?
C24 H24 0.9300 . ?
C25 C27 1.523(3) . ?
C25 C26 1.535(3) . ?
C25 C28 1.537(3) . ?
C26 H26A 0.9600 . ?
C26 H26B 0.9600 . ?
C26 H26C 0.9600 . ?
C27 H27A 0.9600 . ?
C27 H27B 0.9600 . ?
C27 H27C 0.9600 . ?
C28 H28A 0.9600 . ?
C28 H28B 0.9600 . ?
C28 H28C 0.9600 . ?
C30 C29 1.484(13) . ?
C30 H30A 0.9600 . ?
C30 H30B 0.9600 . ?
C30 H30C 0.9600 . ?
C31 C29 1.512(12) . ?
C31 H31A 0.9600 . ?
C31 H31B 0.9600 . ?
C31 H31C 0.9600 . ?
C32 C29 1.503(12) . ?
C32 H32A 0.9600 . ?
C32 H32B 0.9600 . ?
C32 H32C 0.9600 . ?
C31A C29A 1.538(15) . ?
C31A H31D 0.9600 . ?
C31A H31E 0.9600 . ?
C31A H31F 0.9600 . ?
C32A C29A 1.541(15) . ?
C32A H32D 0.9600 . ?
C32A H32E 0.9600 . ?
C32A H32F 0.9600 . ?
C30A C29A 1.525(14) . ?
C30A H30D 0.9600 . ?
C30A H30E 0.9600 . ?
C30A H30F 0.9600 . ?

loop_
_geom_torsion_atom_site_label_1
_geom_torsion_atom_site_label_2
_geom_torsion_atom_site_label_3
_geom_torsion_atom_site_label_4
_geom_torsion
_geom_torsion_site_symmetry_1
_geom_torsion_site_symmetry_2
_geom_torsion_site_symmetry_3
_geom_torsion_site_symmetry_4
_geom_torsion_publ_flag
C10 C1 C2 C3 4.1(2) . . . . ?
C13 C1 C2 C3 -178.92(15) . . . . ?
C1 C2 C3 C4 0.5(3) . . . . ?
C2 C3 C4 C11 -2.4(2) . . . . ?
C12 C5 C6 C7 -2.2(3) . . . . ?
C5 C6 C7 C8 1.0(3) . . . . ?
C6 C7 C8 C9 3.3(2) . . . . ?
C6 C7 C8 C19 -178.21(15) . . . . ?
C7 C8 C9 C12 -6.4(2) . . . . ?
C19 C8 C9 C12 175.15(14) . . . . ?
C7 C8 C9 C10 -178.1(2) . . . . ?
C19 C8 C9 C10 3.5(3) . . . . ?
C2 C1 C10 C11 -7.1(2) . . . . ?
C13 C1 C10 C11 175.99(14) . . . . ?
C2 C1 C10 C9 179.2(2) . . . . ?
C13 C1 C10 C9 2.3(3) . . . . ?
C8 C9 C10 C1 -14.4(4) . . . . ?
C12 C9 C10 C1 172.6(2) . . . . ?
C8 C9 C10 C11 170.8(2) . . . . ?
C12 C9 C10 C11 -2.20(12) . . . . ?
C3 C4 C11 C10 -0.5(2) . . . . ?
C3 C4 C11 C12 179.7(2) . . . . ?
C1 C10 C11 C4 5.6(2) . . . . ?
C9 C10 C11 C4 -177.87(15) . . . . ?
C1 C10 C11 C12 -174.48(15) . . . . ?
C9 C10 C11 C12 2.07(11) . . . . ?
C6 C5 C12 C9 -0.8(2) . . . . ?
C6 C5 C12 C11 177.2(2) . . . . ?
C8 C9 C12 C5 5.5(2) . . . . ?
C10 C9 C12 C5 -178.99(15) . . . . ?
C8 C9 C12 C11 -173.40(15) . . . . ?
C10 C9 C12 C11 2.07(11) . . . . ?
C4 C11 C12 C5 -0.6(5) . . . . ?
C10 C11 C12 C5 179.5(3) . . . . ?
C4 C11 C12 C9 177.7(3) . . . . ?
C10 C11 C12 C9 -2.20(12) . . . . ?
C10 C1 C13 C18 75.83(19) . . . . ?
C2 C1 C13 C18 -100.86(17) . . . . ?
C10 C1 C13 C14 -102.49(18) . . . . ?
C2 C1 C13 C14 80.8(2) . . . . ?
C18 C13 C14 C15 1.8(2) . . . . ?
C1 C13 C14 C15 -179.97(13) . . . . ?
C18 C13 C14 C25 -177.98(14) . . . . ?
C1 C13 C14 C25 0.3(2) . . . . ?
C13 C14 C15 C16 -1.8(2) . . . . ?
C25 C14 C15 C16 177.97(15) . . . . ?
C14 C15 C16 C17 0.5(3) . . . . ?
C15 C16 C17 C18 1.0(3) . . . . ?
C16 C17 C18 C13 -0.9(3) . . . . ?
C14 C13 C18 C17 -0.5(2) . . . . ?
C1 C13 C18 C17 -178.92(14) . . . . ?
C9 C8 C19 C24 79.07(19) . . . . ?
C7 C8 C19 C24 -99.22(17) . . . . ?
C9 C8 C19 C20 -101.44(19) . . . . ?
C7 C8 C19 C20 80.3(2) . . . . ?
C24 C19 C20 C21 1.3(2) . . . . ?
C8 C19 C20 C21 -178.17(14) . . . . ?
C24 C19 C20 C29A 176.2(7) . . . . ?
C8 C19 C20 C29A -3.2(7) . . . . ?
C24 C19 C20 C29 -172.7(5) . . . . ?
C8 C19 C20 C29 7.8(5) . . . . ?
C19 C20 C21 C22 -0.4(2) . . . . ?
C29A C20 C21 C22 -175.6(6) . . . . ?
C29 C20 C21 C22 174.3(4) . . . . ?
C20 C21 C22 C23 -0.5(3) . . . . ?
C21 C22 C23 C24 0.6(3) . . . . ?
C22 C23 C24 C19 0.3(3) . . . . ?
C20 C19 C24 C23 -1.3(2) . . . . ?
C8 C19 C24 C23 178.22(15) . . . . ?
C15 C14 C25 C27 -131.75(19) . . . . ?
C13 C14 C25 C27 48.0(2) . . . . ?
C15 C14 C25 C26 106.57(18) . . . . ?
C13 C14 C25 C26 -73.7(2) . . . . ?
C15 C14 C25 C28 -10.5(2) . . . . ?
C13 C14 C25 C28 169.28(17) . . . . ?
C21 C20 C29 C30 -173.4(7) . . . . ?
C19 C20 C29 C30 0.6(11) . . . . ?
C29A C20 C29 C30 72(5) . . . . ?
C21 C20 C29 C32 -54.1(8) . . . . ?
C19 C20 C29 C32 120.0(6) . . . . ?
C29A C20 C29 C32 -169(6) . . . . ?
C21 C20 C29 C31 61.6(8) . . . . ?
C19 C20 C29 C31 -124.4(7) . . . . ?
C29A C20 C29 C31 -53(5) . . . . ?
C21 C20 C29A C30A -139.9(9) . . . . ?
C19 C20 C29A C30A 45.3(14) . . . . ?
C29 C20 C29A C30A -70(5) . . . . ?
C21 C20 C29A C31A 101.0(9) . . . . ?
C19 C20 C29A C31A -73.8(11) . . . . ?
C29 C20 C29A C31A 171(6) . . . . ?
C21 C20 C29A C32A -20.0(13) . . . . ?
C19 C20 C29A C32A 165.3(9) . . . . ?
C29 C20 C29A C32A 50(5) . . . . ?
